data_7042270
loop_
_publ_author_name
'Morozov, I. V.'
'Deeva, E. B.'
'Glazunova, T. Yu'
'Troyanov, S. I.'
'Guseinov, F. I.'
'Kustov, L. M.'

_publ_section_title
;
 Interaction of copper with dinitrogen tetroxide in
 1-butyl-3-methylimidazolium-based ionic liquids.
;
_journal_issue 13
_journal_name_full 'Dalton transactions (Cambridge, England : 2003)'
_journal_page_first 4430
_journal_page_last 4434
_journal_paper_doi 10.1039/c6dt04526j
_journal_volume 46
_journal_year 2017
_chemical_formula_sum 'B F4 N O'
_chemical_formula_weight 116.82
_chemical_name_systematic
; 
 ? 
;
_space_group_IT_number 62
_symmetry_cell_setting orthorhombic
_symmetry_space_group_name_Hall '-P 2ac 2n'
_symmetry_space_group_name_H-M 'P n m a'
_atom_sites_solution_hydrogens none
_atom_sites_solution_primary direct
_atom_sites_solution_secondary difmap
_audit_creation_method SHELXL-97
_cell_angle_alpha 90.00
_cell_angle_beta 90.00
_cell_angle_gamma 90.00
_cell_formula_units_Z 4
_cell_length_a 8.856(2)
_cell_length_b 5.6314(14)
_cell_length_c 6.8410(16)
_cell_measurement_reflns_used 2134
_cell_measurement_temperature 150(2)
_cell_measurement_theta_max 28
_cell_measurement_theta_min 4
_cell_volume 341.17(14)
_computing_structure_refinement 'SHELXL-97 (Sheldrick, 1997)'
_computing_structure_solution 'SHELXS-97 (Sheldrick, 1990)'
_diffrn_ambient_temperature 150(2)
_diffrn_measured_fraction_theta_full 0.966
_diffrn_measured_fraction_theta_max 0.966
_diffrn_measurement_device_type IPDS(Stoe)
_diffrn_radiation_monochromator graphite
_diffrn_radiation_source 'fine-focus sealed tube'
_diffrn_radiation_type MoK\a
_diffrn_radiation_wavelength 0.71073
_diffrn_reflns_av_R_equivalents 0.0341
_diffrn_reflns_av_sigmaI/netI 0.0147
_diffrn_reflns_limit_h_max 11
_diffrn_reflns_limit_h_min -11
_diffrn_reflns_limit_k_max 7
_diffrn_reflns_limit_k_min -7
_diffrn_reflns_limit_l_max 9
_diffrn_reflns_limit_l_min -9
_diffrn_reflns_number 3097
_diffrn_reflns_theta_full 28.48
_diffrn_reflns_theta_max 28.48
_diffrn_reflns_theta_min 3.76
_exptl_absorpt_coefficient_mu 0.310
_exptl_absorpt_correction_type none
_exptl_crystal_colour colorless
_exptl_crystal_density_diffrn 2.274
_exptl_crystal_density_method 'not measured'
_exptl_crystal_description plate
_exptl_crystal_F_000 224
_exptl_crystal_size_max 0.5
_exptl_crystal_size_mid 0.5
_exptl_crystal_size_min 0.2
_refine_diff_density_max 0.204
_refine_diff_density_min -0.139
_refine_diff_density_rms 0.038
_refine_ls_extinction_method none
_refine_ls_goodness_of_fit_ref 0.939
_refine_ls_matrix_type full
_refine_ls_number_parameters 37
_refine_ls_number_reflns 458
_refine_ls_number_restraints 0
_refine_ls_restrained_S_all 0.939
_refine_ls_R_factor_all 0.0240
_refine_ls_R_factor_gt 0.0213
_refine_ls_shift/su_max 0.002
_refine_ls_shift/su_mean 0.000
_refine_ls_structure_factor_coef Fsqd
_refine_ls_weighting_details 'calc w=1/[\s^2^(Fo^2^)+(0.0350P)^2^+0.0800P] where P=(Fo^2^+2Fc^2^)/3'
_refine_ls_weighting_scheme calc
_refine_ls_wR_factor_gt 0.0529
_refine_ls_wR_factor_ref 0.0543
_reflns_number_gt 417
_reflns_number_total 458
_reflns_threshold_expression >2sigma(I)
_cod_data_source_file c6dt04526j1.cif
_cod_data_source_block bf4no1
_cod_depositor_comments
;
The following automatic conversions were performed:

'_symmetry_cell_setting' value 'Orthorhombic' changed to
'orthorhombic' according to
/home/data/users/saulius/crontab/automatic-downloads/rss-feeds/RSC/lib/dictionaries/cif_core.dic
dictionary named 'cif_core.dic' version 2.4.2 from 2011-04-26.

Automatic conversion script
Id: cif_fix_values 4973 2017-02-22 13:04:09Z antanas 

 Adding full bibliography for 7042270--7042271.cif.
;
_cod_original_sg_symbol_H-M Pnma
_cod_database_code 7042270

loop_
_symmetry_equiv_pos_as_xyz
'x, y, z'
'-x+1/2, -y, z+1/2'
'-x, y+1/2, -z'
'x+1/2, -y+1/2, -z+1/2'
'-x, -y, -z'
'x-1/2, y, -z-1/2'
'x, -y-1/2, z'
'-x-1/2, y-1/2, z-1/2'

loop_
_atom_site_label
_atom_site_type_symbol
_atom_site_fract_x
_atom_site_fract_y
_atom_site_fract_z
_atom_site_U_iso_or_equiv
_atom_site_adp_type
_atom_site_occupancy
_atom_site_symmetry_multiplicity
_atom_site_calc_flag
_atom_site_refinement_flags
F1 F 0.34776(8) 0.2500 0.52841(10) 0.0242(2) Uani 1 2 d S
F2 F 0.59678(8) 0.2500 0.61698(11) 0.0254(2) Uani 1 2 d S
F3 F 0.42407(5) 0.04752(9) 0.79874(7) 0.02187(17) Uani 1 1 d .
N N 0.81400(7) 0.15974(13) 0.35214(9) 0.02264(17) Uani 0.50 1 d P
O O 0.81400(7) 0.15974(13) 0.35214(9) 0.02264(17) Uani 0.50 1 d P
B B 0.44877(13) 0.2500 0.68293(16) 0.0160(2) Uani 1 2 d S

loop_
_atom_site_aniso_label
_atom_site_aniso_U_11
_atom_site_aniso_U_22
_atom_site_aniso_U_33
_atom_site_aniso_U_23
_atom_site_aniso_U_13
_atom_site_aniso_U_12
F1 0.0322(4) 0.0262(4) 0.0141(3) 0.000 -0.0070(3) 0.000
F2 0.0221(4) 0.0274(4) 0.0268(4) 0.000 0.0101(3) 0.000
F3 0.0233(3) 0.0236(3) 0.0187(3) 0.00690(18) 0.00052(17) -0.00140(19)
N 0.0192(3) 0.0261(3) 0.0226(3) -0.0042(3) -0.0017(2) -0.0003(2)
O 0.0192(3) 0.0261(3) 0.0226(3) -0.0042(3) -0.0017(2) -0.0003(2)
B 0.0182(5) 0.0186(5) 0.0112(5) 0.000 0.0011(4) 0.000

loop_
_atom_type_symbol
_atom_type_description
_atom_type_scat_dispersion_real
_atom_type_scat_dispersion_imag
_atom_type_scat_source
B B 0.0013 0.0007 'International Tables Vol C Tables 4.2.6.8 and 6.1.1.4'
N N 0.0061 0.0033 'International Tables Vol C Tables 4.2.6.8 and 6.1.1.4'
O O 0.0106 0.0060 'International Tables Vol C Tables 4.2.6.8 and 6.1.1.4'
F F 0.0171 0.0103 'International Tables Vol C Tables 4.2.6.8 and 6.1.1.4'

loop_
_geom_angle_atom_site_label_1
_geom_angle_atom_site_label_2
_geom_angle_atom_site_label_3
_geom_angle
_geom_angle_site_symmetry_1
_geom_angle_site_symmetry_3
O N N 0.00(10) 7_565 7_565
F1 B F2 111.24(9) . .
F1 B F3 109.25(6) . 7_565
F2 B F3 109.30(6) . 7_565
F1 B F3 109.25(6) . .
F2 B F3 109.30(6) . .
F3 B F3 108.43(9) 7_565 .

loop_
_geom_bond_atom_site_label_1
_geom_bond_atom_site_label_2
_geom_bond_distance
_geom_bond_site_symmetry_2
F1 B 1.3847(13) .
F2 B 1.3863(14) .
F3 B 1.4056(8) .
N O 1.0165(14) 7_565
N N 1.0165(14) 7_565
B F3 1.4056(8) 7_565
